data_2002892
loop_
_publ_author_name
'Thompson, John G'
'Withers, Ray L.'
'Melnitchenko, Alexandra'
'Palethorpe, Stephen R.'

_publ_section_title
;
 Cristobalite-Related Phases in the NaAlO~2~--NaAlSiO~4~ System. I. Two
 Tetragonal and Two Orthorhombic Structures
;
_journal_issue 5
_journal_name_full 'Acta Crystallographica Section B'
_journal_page_first 531
_journal_page_last 546
_journal_paper_doi 10.1107/S0108768197019927
_journal_volume 54
_journal_year 1998
_chemical_formula_sum 'Al1.95 Na1.95 O4 Si0.05'
_chemical_formula_weight 162.85
_chemical_name_systematic ' ?'
_space_group_IT_number 92
_symmetry_space_group_name_Hall 'P 4abw 2nw'
_symmetry_space_group_name_H-M 'P 41 21 2'
_cell_angle_alpha 90.0
_cell_angle_beta 90.0
_cell_angle_gamma 90.0
_cell_formula_units_Z 2
_cell_length_a 5.2997(6)
_cell_length_b 5.2997(6)
_cell_length_c 7.0758(9)
_cell_measurement_temperature 293
_cell_volume 198.74(4)
_diffrn_ambient_temperature 293
_diffrn_measurement_device 'Siemens D-5000'
_diffrn_measurement_method 'profile data from theta/2theta scan'
_diffrn_radiation_monochromator graphite
_diffrn_radiation_source 'sealed tube'
_diffrn_radiation_type 'Cu K\a'
_diffrn_radiation_wavelength 1.5418
_exptl_crystal_density_diffrn 2.722
_cod_data_source_file ab0390.cif
_cod_data_source_block Na1.95Al1.95Si0.05O4
_cod_original_formula_sum 'Na1.95 Al1.95 Si0.05 O4'
_cod_database_code 2002892

loop_
_symmetry_equiv_pos_as_xyz
x,y,z
-x,-y,1/2+z
1/2-y,1/2+x,1/4+z
1/2+y,1/2-x,3/4+z
1/2-x,1/2+y,1/4-z
1/2+x,1/2-y,3/4-z
y,x,-z
-y,-x,1/2-z

loop_
_atom_site_label
_atom_site_fract_x
_atom_site_fract_y
_atom_site_fract_z
_atom_site_U_iso_or_equiv
_atom_site_occupancy
_atom_site_type_symbol
M 0.3061(3) 0.3061(3) 0.000 0.0260(10) 0.975 Al
M 0.3061(3) 0.3061(3) 0.000 0.0260(10) 0.025 Si
Na 0.2891(4) 0.2891(4) 0.500 0.0470(10) 0.975 Na
O 0.2337(5) 0.1270(5) 0.1989(4) 0.0270(10) 1.0 O
